data_4072006
loop_
_publ_author_name
'Bolton, Paul D.'
'Grellier, Mary'
'Vautravers, Nicolas'
'Vendier, Laure'
'Sabo-Etienne, Sylviane'

_publ_section_title
;
 Access to Ruthenium(0) Carbonyl Complexes via Dehydrogenation of a
 Tricyclopentylphosphine Ligand and Decarbonylation of Alcohols
;
_journal_issue 19
_journal_name_full Organometallics
_journal_page_first 5088
_journal_paper_doi 10.1021/om8005118
_journal_volume 27
_journal_year 2008
_chemical_absolute_configuration ad
_chemical_compound_source 'synthesis as described'
_chemical_formula_moiety 'C33 H54 O P2 Ru'
_chemical_formula_sum 'C33 H54 O P2 Ru'
_chemical_formula_weight 629.77
_chemical_name_systematic
;
 ?
;
_space_group_IT_number 4
_symmetry_cell_setting monoclinic
_symmetry_Int_Tables_number 4
_symmetry_space_group_name_Hall 'P 2yb'
_symmetry_space_group_name_H-M 'P 1 21 1'
_atom_sites_solution_hydrogens geom
_atom_sites_solution_primary direct
_atom_sites_solution_secondary difmap
_cell_angle_alpha 90
_cell_angle_beta 110.853(4)
_cell_angle_gamma 90
_cell_formula_units_Z 4
_cell_length_a 13.0141(6)
_cell_length_b 15.4869(8)
_cell_length_c 16.3101(7)
_cell_measurement_reflns_used 7677
_cell_measurement_temperature 110
_cell_measurement_theta_max 32.0602
_cell_measurement_theta_min 2.8096
_cell_measurement_wavelength 0.71073
_cell_volume 3071.9(3)
_computing_cell_refinement 'CrysAlis RED, Oxford Diffraction Ltd.'
_computing_data_collection 'CrysAlis CCD, Oxford Diffraction Ltd.'
_computing_data_reduction 'CrysAlis RED, Oxford Diffraction Ltd.'
_computing_molecular_graphics 'Ortep-3 for Windows (Farrugia, 1997)'
_computing_publication_material 'WinGX publication routines (Farrugia, 1999)'
_computing_structure_refinement 'SHELXL-97 (Sheldrick, 1997)'
_computing_structure_solution 'SIR92 (Giacovazzo et al, 1993)'
_diffrn_ambient_temperature 110
_diffrn_measured_fraction_theta_full 0.938
_diffrn_measured_fraction_theta_max 0.938
_diffrn_measurement_device_type 'Oxford-Diffraction XCALIBUR'
_diffrn_measurement_method \w-\f
_diffrn_radiation_monochromator graphite
_diffrn_radiation_source 'fine-focus sealed tube'
_diffrn_radiation_type MoK\a
_diffrn_reflns_av_R_equivalents 0.04
_diffrn_reflns_av_unetI/netI 0.0483
_diffrn_reflns_limit_h_max 18
_diffrn_reflns_limit_h_min -19
_diffrn_reflns_limit_k_max 23
_diffrn_reflns_limit_k_min -21
_diffrn_reflns_limit_l_max 24
_diffrn_reflns_limit_l_min -23
_diffrn_reflns_number 31376
_diffrn_reflns_theta_full 32.12
_diffrn_reflns_theta_max 32.12
_diffrn_reflns_theta_min 2.81
_diffrn_standards_decay_% 0
_diffrn_standards_interval_count 0
_diffrn_standards_interval_time 0
_diffrn_standards_number 0
_exptl_absorpt_coefficient_mu 0.639
_exptl_absorpt_correction_T_max 0.948
_exptl_absorpt_correction_T_min 0.745
_exptl_absorpt_correction_type multi-scan
_exptl_absorpt_process_details
;
        CrysAlis RED, Oxford Diffraction Ltd.,
        Version 1.171.31.5 (release 28-08-2006 CrysAlis171 .NET)
        (compiled Aug 28 2006,13:05:05)
        Empirical absorption correction using spherical harmonics,
 implemented in SCALE3 ABSPACK scaling algorithm.
;
_exptl_crystal_colour colourless
_exptl_crystal_density_diffrn 1.362
_exptl_crystal_density_method 'not measured'
_exptl_crystal_description platelet
_exptl_crystal_F_000 1336
_exptl_crystal_size_max 0.3
_exptl_crystal_size_mid 0.18
_exptl_crystal_size_min 0.08
_refine_diff_density_max 1.042
_refine_diff_density_min -0.961
_refine_diff_density_rms 0.141
_refine_ls_abs_structure_details 'Flack H D (1983), Acta Cryst. A39, 876-881'
_refine_ls_abs_structure_Flack 0.10(2)
_refine_ls_extinction_method none
_refine_ls_goodness_of_fit_ref 1.039
_refine_ls_hydrogen_treatment constr
_refine_ls_matrix_type full
_refine_ls_number_parameters 668
_refine_ls_number_reflns 16363
_refine_ls_number_restraints 1
_refine_ls_restrained_S_all 1.039
_refine_ls_R_factor_all 0.0406
_refine_ls_R_factor_gt 0.0353
_refine_ls_shift/su_max 0.003
_refine_ls_shift/su_mean 0
_refine_ls_structure_factor_coef Fsqd
_refine_ls_weighting_details 'calc w=1/[\s^2^(Fo^2^)+(0.0598P)^2^+0.0000P] where P=(Fo^2^+2Fc^2^)/3'
_refine_ls_weighting_scheme calc
_refine_ls_wR_factor_gt 0.09
_refine_ls_wR_factor_ref 0.0981
_reflns_number_gt 14521
_reflns_number_total 16363
_reflns_threshold_expression >2\s(I)
_cod_data_source_file om8005118_si_004.cif
_cod_data_source_block opb200307
_cod_database_code 4072006

loop_
_symmetry_equiv_pos_as_xyz
'x, y, z'
'-x, y+1/2, -z'

loop_
_atom_site_label
_atom_site_type_symbol
_atom_site_fract_x
_atom_site_fract_y
_atom_site_fract_z
_atom_site_U_iso_or_equiv
_atom_site_adp_type
_atom_site_occupancy
_atom_site_symmetry_multiplicity
_atom_site_calc_flag
_atom_site_refinement_flags
C1 C 1.3387(2) -0.2950(2) 0.3146(2) 0.0176(7) Uani 1 1 d .
C2 C 1.3600(3) -0.2936(3) 0.1465(2) 0.0215(7) Uani 1 1 d .
H2 H 1.3359 -0.3485 0.125 0.026 Uiso 1 1 calc R
C3 C 1.3951(2) -0.2138(3) 0.1260(2) 0.0211(7) Uani 1 1 d .
H3 H 1.4088 -0.1827 0.0822 0.025 Uiso 1 1 calc R
C4 C 1.6382(2) -0.1684(2) 0.39760(19) 0.0154(6) Uani 1 1 d .
H4 H 1.7156 -0.1761 0.4344 0.018 Uiso 1 1 calc R
C5 C 1.5611(2) -0.1500(2) 0.44841(19) 0.0178(6) Uani 1 1 d .
H5A H 1.5482 -0.2015 0.4772 0.021 Uiso 1 1 calc R
H5B H 1.5899 -0.1047 0.4916 0.021 Uiso 1 1 calc R
C6 C 1.4571(2) -0.1211(2) 0.3743(2) 0.0171(6) Uani 1 1 d .
H6 H 1.4019 -0.0896 0.3906 0.021 Uiso 1 1 calc R
C7 C 1.4889(2) -0.0849(2) 0.3064(2) 0.0184(6) Uani 1 1 d .
H7 H 1.4528 -0.0313 0.2788 0.022 Uiso 1 1 calc R
C8 C 1.6144(3) -0.0887(2) 0.3373(2) 0.0200(7) Uani 1 1 d .
H8A H 1.6479 -0.037 0.3693 0.024 Uiso 1 1 calc R
H8B H 1.6396 -0.0969 0.2886 0.024 Uiso 1 1 calc R
C9 C 1.6639(2) -0.2584(2) 0.2511(2) 0.0164(6) Uani 1 1 d .
H9 H 1.6391 -0.2095 0.2107 0.02 Uiso 1 1 calc R
C10 C 1.6567(3) -0.3388(3) 0.1942(2) 0.0270(8) Uani 1 1 d .
H10A H 1.6628 -0.3912 0.2282 0.032 Uiso 1 1 calc R
H10B H 1.5879 -0.3399 0.1446 0.032 Uiso 1 1 calc R
C11 C 1.7539(3) -0.3295(4) 0.1637(3) 0.0411(11) Uani 1 1 d .
H11A H 1.7297 -0.3063 0.1046 0.049 Uiso 1 1 calc R
H11B H 1.7879 -0.3852 0.1639 0.049 Uiso 1 1 calc R
C12 C 1.8366(3) -0.2672(3) 0.2283(3) 0.0319(9) Uani 1 1 d .
H12A H 1.908 -0.2944 0.2542 0.038 Uiso 1 1 calc R
H12B H 1.8448 -0.2149 0.1984 0.038 Uiso 1 1 calc R
C13 C 1.7877(3) -0.2465(3) 0.2992(2) 0.0231(7) Uani 1 1 d .
H13A H 1.8153 -0.2859 0.3484 0.028 Uiso 1 1 calc R
H13B H 1.8047 -0.1877 0.3203 0.028 Uiso 1 1 calc R
C14 C 1.6205(3) -0.3592(2) 0.3841(2) 0.0154(6) Uani 1 1 d .
H14 H 1.6977 -0.3696 0.3919 0.019 Uiso 1 1 calc R
C15 C 1.6114(3) -0.3597(3) 0.4747(2) 0.0245(8) Uani 1 1 d .
H15A H 1.5419 -0.3353 0.4728 0.029 Uiso 1 1 calc R
H15B H 1.6711 -0.3273 0.5165 0.029 Uiso 1 1 calc R
C16 C 1.6190(4) -0.4553(3) 0.4985(3) 0.0417(11) Uani 1 1 d .
H16A H 1.6946 -0.4751 0.5186 0.05 Uiso 1 1 calc R
H16B H 1.5888 -0.4663 0.544 0.05 Uiso 1 1 calc R
C17 C 1.5507(5) -0.4996(3) 0.4130(3) 0.0546(15) Uani 1 1 d .
H17A H 1.4756 -0.5077 0.4103 0.065 Uiso 1 1 calc R
H17B H 1.5816 -0.5557 0.4085 0.065 Uiso 1 1 calc R
C18 C 1.5537(3) -0.4404(2) 0.3389(2) 0.0209(7) Uani 1 1 d .
H18A H 1.4798 -0.4242 0.3017 0.025 Uiso 1 1 calc R
H18B H 1.5891 -0.4691 0.3032 0.025 Uiso 1 1 calc R
C19 C 1.1702(2) -0.0994(2) 0.29495(19) 0.0165(6) Uani 1 1 d .
H19 H 1.2181 -0.0534 0.329 0.02 Uiso 1 1 calc R
C20 C 1.0523(3) -0.0621(2) 0.2671(2) 0.0216(7) Uani 1 1 d .
H20A H 1.0471 -0.007 0.2377 0.026 Uiso 1 1 calc R
H20B H 0.9989 -0.1016 0.2287 0.026 Uiso 1 1 calc R
C21 C 1.0356(3) -0.0519(3) 0.3542(2) 0.0243(8) Uani 1 1 d .
H21A H 0.9581 -0.0549 0.3459 0.029 Uiso 1 1 calc R
H21B H 1.0644 0.0032 0.381 0.029 Uiso 1 1 calc R
C22 C 1.0984(3) -0.1265(3) 0.4115(2) 0.0277(8) Uani 1 1 d .
H22A H 1.0475 -0.1686 0.4194 0.033 Uiso 1 1 calc R
H22B H 1.1448 -0.1054 0.4687 0.033 Uiso 1 1 calc R
C23 C 1.1696(2) -0.1680(3) 0.36307(19) 0.0196(6) Uani 1 1 d .
H23A H 1.2436 -0.1795 0.4035 0.024 Uiso 1 1 calc R
H23B H 1.1372 -0.2215 0.3347 0.024 Uiso 1 1 calc R
C24 C 1.1222(2) -0.1871(2) 0.1192(2) 0.0174(7) Uani 1 1 d .
H24 H 1.1594 -0.2049 0.0793 0.021 Uiso 1 1 calc R
C25 C 1.0801(3) -0.2714(3) 0.1466(2) 0.0225(7) Uani 1 1 d .
H25A H 1.138 -0.3144 0.1663 0.027 Uiso 1 1 calc R
H25B H 1.0509 -0.2612 0.1927 0.027 Uiso 1 1 calc R
C26 C 0.9899(3) -0.2993(3) 0.0618(3) 0.0310(9) Uani 1 1 d .
H26A H 1.0211 -0.3267 0.0224 0.037 Uiso 1 1 calc R
H26B H 0.9395 -0.3393 0.0736 0.037 Uiso 1 1 calc R
C27 C 0.9317(3) -0.2156(3) 0.0226(2) 0.0336(9) Uani 1 1 d .
H27A H 0.8673 -0.2073 0.0384 0.04 Uiso 1 1 calc R
H27B H 0.9088 -0.2169 -0.0409 0.04 Uiso 1 1 calc R
C28 C 1.0157(3) -0.1416(3) 0.0607(2) 0.0222(8) Uani 1 1 d .
H28A H 1.0282 -0.1095 0.014 0.027 Uiso 1 1 calc R
H28B H 0.9894 -0.1021 0.095 0.027 Uiso 1 1 calc R
C29 C 1.2206(2) -0.0209(2) 0.15791(19) 0.0164(6) Uani 1 1 d .
H29 H 1.1431 -0.0123 0.1217 0.02 Uiso 1 1 calc R
C30 C 1.2552(3) 0.0603(2) 0.2173(2) 0.0220(7) Uani 1 1 d .
H30A H 1.2042 0.0715 0.2474 0.026 Uiso 1 1 calc R
H30B H 1.3288 0.054 0.2604 0.026 Uiso 1 1 calc R
C31 C 1.2506(3) 0.1317(2) 0.1517(2) 0.0272(8) Uani 1 1 d .
H31A H 1.2966 0.1801 0.1806 0.033 Uiso 1 1 calc R
H31B H 1.1758 0.152 0.1229 0.033 Uiso 1 1 calc R
C32 C 1.2944(3) 0.0888(3) 0.0850(3) 0.0323(9) Uani 1 1 d .
H32A H 1.2509 0.1066 0.0258 0.039 Uiso 1 1 calc R
H32B H 1.3703 0.1052 0.0971 0.039 Uiso 1 1 calc R
C33 C 1.2853(3) -0.0095(3) 0.0954(2) 0.0240(7) Uani 1 1 d .
H33A H 1.3577 -0.0353 0.1202 0.029 Uiso 1 1 calc R
H33B H 1.2464 -0.0362 0.039 0.029 Uiso 1 1 calc R
C101 C 1.1665(2) -0.0861(2) 0.6794(2) 0.0167(6) Uani 1 1 d .
C102 C 1.1577(3) -0.0756(2) 0.8574(2) 0.0180(7) Uani 1 1 d .
H102 H 1.1806 -0.0199 0.8765 0.022 Uiso 1 1 calc R
C103 C 1.1278(2) -0.1560(3) 0.88218(19) 0.0193(7) Uani 1 1 d .
H103 H 1.1186 -0.1864 0.9283 0.023 Uiso 1 1 calc R
C104 C 1.0460(2) -0.2647(2) 0.64380(19) 0.0153(6) Uani 1 1 d .
H104 H 1.0972 -0.2996 0.6258 0.018 Uiso 1 1 calc R
C105 C 0.9359(2) -0.2414(2) 0.57362(19) 0.0175(6) Uani 1 1 d .
H10C H 0.9027 -0.2907 0.5371 0.021 Uiso 1 1 calc R
H10D H 0.9432 -0.1943 0.5369 0.021 Uiso 1 1 calc R
C106 C 0.8700(2) -0.2141(2) 0.63095(19) 0.0150(6) Uani 1 1 d .
H106 H 0.7906 -0.209 0.5993 0.018 Uiso 1 1 calc R
C107 C 0.9029(2) -0.2849(2) 0.7000(2) 0.0188(7) Uani 1 1 d .
H10E H 0.8666 -0.339 0.6768 0.023 Uiso 1 1 calc R
H10F H 0.8861 -0.2689 0.7513 0.023 Uiso 1 1 calc R
C108 C 1.0265(2) -0.2907(2) 0.72099(19) 0.0145(6) Uani 1 1 d .
H108 H 1.0654 -0.3417 0.7527 0.017 Uiso 1 1 calc R
C109 C 0.8594(2) -0.1023(2) 0.7686(2) 0.0172(6) Uani 1 1 d .
H109 H 0.8854 -0.1482 0.8126 0.021 Uiso 1 1 calc R
C110 C 0.7332(3) -0.1118(3) 0.7284(2) 0.0281(8) Uani 1 1 d .
H11C H 0.7026 -0.0755 0.6769 0.034 Uiso 1 1 calc R
H11D H 0.7121 -0.1712 0.7124 0.034 Uiso 1 1 calc R
C111 C 0.6955(3) -0.0816(3) 0.8029(3) 0.0317(9) Uani 1 1 d .
H11E H 0.6243 -0.0536 0.7792 0.038 Uiso 1 1 calc R
H11F H 0.6896 -0.1304 0.8383 0.038 Uiso 1 1 calc R
C112 C 0.7830(4) -0.0178(3) 0.8585(3) 0.0437(12) Uani 1 1 d .
H11G H 0.7516 0.0394 0.8558 0.052 Uiso 1 1 calc R
H11H H 0.8118 -0.0362 0.9193 0.052 Uiso 1 1 calc R
C113 C 0.8741(3) -0.0170(3) 0.8199(2) 0.0255(8) Uani 1 1 d .
H11I H 0.946 -0.0144 0.866 0.031 Uiso 1 1 calc R
H11J H 0.8661 0.0321 0.7811 0.031 Uiso 1 1 calc R
C114 C 0.8897(2) -0.0223(2) 0.6182(2) 0.0173(7) Uani 1 1 d .
H114 H 0.8116 -0.0127 0.6079 0.021 Uiso 1 1 calc R
C115 C 0.9519(3) 0.0630(2) 0.6546(2) 0.0202(7) Uani 1 1 d .
H11K H 0.9122 0.0971 0.6835 0.024 Uiso 1 1 calc R
H11L H 1.025 0.0511 0.6963 0.024 Uiso 1 1 calc R
C116 C 0.9582(5) 0.1105(3) 0.5747(3) 0.0469(13) Uani 1 1 d .
H11M H 0.9287 0.1684 0.5718 0.056 Uiso 1 1 calc R
H11N H 1.034 0.1147 0.5781 0.056 Uiso 1 1 calc R
C117 C 0.8928(4) 0.0605(3) 0.4965(3) 0.0399(11) Uani 1 1 d .
H11O H 0.9225 0.0667 0.4501 0.048 Uiso 1 1 calc R
H11P H 0.8168 0.0794 0.4749 0.048 Uiso 1 1 calc R
C118 C 0.9018(3) -0.0318(3) 0.5280(2) 0.0233(7) Uani 1 1 d .
H11Q H 0.9725 -0.0566 0.5336 0.028 Uiso 1 1 calc R
H11R H 0.8436 -0.0673 0.4887 0.028 Uiso 1 1 calc R
C119 C 1.3636(2) -0.2278(2) 0.70894(18) 0.0153(6) Uani 1 1 d .
H119 H 1.3767 -0.1664 0.7018 0.018 Uiso 1 1 calc R
C120 C 1.2964(2) -0.2612(2) 0.61624(19) 0.0190(6) Uani 1 1 d .
H12C H 1.2647 -0.3174 0.6187 0.023 Uiso 1 1 calc R
H12D H 1.238 -0.2212 0.5854 0.023 Uiso 1 1 calc R
C121 C 1.3825(3) -0.2666(3) 0.5724(2) 0.0253(8) Uani 1 1 d .
H12E H 1.3575 -0.3036 0.5211 0.03 Uiso 1 1 calc R
H12F H 1.3991 -0.2099 0.5553 0.03 Uiso 1 1 calc R
C122 C 1.4816(3) -0.3050(4) 0.6430(2) 0.0356(11) Uani 1 1 d .
H12G H 1.5488 -0.286 0.6357 0.043 Uiso 1 1 calc R
H12H H 1.4787 -0.3676 0.6403 0.043 Uiso 1 1 calc R
C123 C 1.4775(3) -0.2729(3) 0.7315(2) 0.0210(7) Uani 1 1 d .
H12I H 1.5367 -0.2325 0.7589 0.025 Uiso 1 1 calc R
H12J H 1.4841 -0.321 0.7711 0.025 Uiso 1 1 calc R
C124 C 1.3147(3) -0.3448(2) 0.83242(19) 0.0159(6) Uani 1 1 d .
H124 H 1.3942 -0.3534 0.8603 0.019 Uiso 1 1 calc R
C125 C 1.2719(3) -0.4177(2) 0.7646(2) 0.0196(6) Uani 1 1 d .
H12K H 1.1988 -0.4049 0.7234 0.024 Uiso 1 1 calc R
H12L H 1.3208 -0.4273 0.7324 0.024 Uiso 1 1 calc R
C126 C 1.2706(3) -0.4957(2) 0.8220(2) 0.0231(7) Uani 1 1 d .
H12M H 1.2231 -0.5409 0.7875 0.028 Uiso 1 1 calc R
H12N H 1.344 -0.5189 0.8502 0.028 Uiso 1 1 calc R
C127 C 1.2260(3) -0.4593(2) 0.8896(2) 0.0216(7) Uani 1 1 d .
H12O H 1.2551 -0.4913 0.9442 0.026 Uiso 1 1 calc R
H12P H 1.1464 -0.4629 0.8681 0.026 Uiso 1 1 calc R
C128 C 1.2638(3) -0.3635(2) 0.9041(2) 0.0208(7) Uani 1 1 d .
H12Q H 1.318 -0.3553 0.9624 0.025 Uiso 1 1 calc R
H12R H 1.2018 -0.3256 0.897 0.025 Uiso 1 1 calc R
C129 C 1.3944(2) -0.1734(2) 0.88587(18) 0.0140(6) Uani 1 1 d .
H129 H 1.3554 -0.1609 0.926 0.017 Uiso 1 1 calc R
C130 C 1.4325(3) -0.0863(2) 0.8638(2) 0.0188(7) Uani 1 1 d .
H13C H 1.3719 -0.0457 0.8433 0.023 Uiso 1 1 calc R
H13D H 1.4657 -0.0922 0.8194 0.023 Uiso 1 1 calc R
C131 C 1.5178(3) -0.0575(3) 0.9520(2) 0.0266(8) Uani 1 1 d .
H13E H 1.5684 -0.0157 0.9433 0.032 Uiso 1 1 calc R
H13F H 1.4821 -0.0323 0.9893 0.032 Uiso 1 1 calc R
C132 C 1.5775(3) -0.1409(3) 0.9919(2) 0.0253(8) Uani 1 1 d .
H13G H 1.589 -0.1435 1.054 0.03 Uiso 1 1 calc R
H13H H 1.6485 -0.1434 0.9851 0.03 Uiso 1 1 calc R
C133 C 1.5042(2) -0.2170(3) 0.94265(19) 0.0194(6) Uani 1 1 d .
H13I H 1.4924 -0.2578 0.9836 0.023 Uiso 1 1 calc R
H13J H 1.5372 -0.2471 0.9061 0.023 Uiso 1 1 calc R
O1 O 1.3056(2) -0.3500(2) 0.34474(17) 0.0278(6) Uani 1 1 d .
O2 O 1.1986(2) -0.0361(2) 0.64175(18) 0.0284(6) Uani 1 1 d .
P1 P 1.57790(6) -0.25835(6) 0.32110(5) 0.01122(15) Uani 1 1 d .
P2 P 1.22826(6) -0.12922(6) 0.21025(5) 0.01293(15) Uani 1 1 d .
P3 P 0.93522(6) -0.11611(6) 0.69232(5) 0.01125(15) Uani 1 1 d .
P4 P 1.29434(6) -0.23217(6) 0.79130(5) 0.01127(15) Uani 1 1 d .
Ru1 Ru 1.397871(18) -0.207435(14) 0.262981(14) 0.01114(5) Uani 1 1 d .
Ru2 Ru 1.116035(17) -0.165692(14) 0.744091(14) 0.00997(5) Uani 1 1 d .

loop_
_atom_site_aniso_label
_atom_site_aniso_U_11
_atom_site_aniso_U_22
_atom_site_aniso_U_33
_atom_site_aniso_U_23
_atom_site_aniso_U_13
_atom_site_aniso_U_12
C1 0.0144(14) 0.0196(17) 0.0181(14) -0.0007(13) 0.0050(11) 0.0019(12)
C2 0.0228(16) 0.026(2) 0.0150(14) -0.0081(14) 0.0054(12) -0.0016(14)
C3 0.0193(14) 0.0249(19) 0.0185(13) 0.0004(15) 0.0059(11) 0.0010(14)
C4 0.0089(11) 0.0145(15) 0.0206(13) -0.0026(14) 0.0027(10) -0.0011(12)
C5 0.0165(13) 0.0200(18) 0.0152(13) -0.0087(12) 0.0038(11) 0.0015(11)
C6 0.0145(13) 0.0160(16) 0.0187(14) -0.0102(13) 0.0035(11) 0.0008(11)
C7 0.0136(13) 0.0120(15) 0.0238(16) -0.0003(12) -0.0006(12) 0.0015(11)
C8 0.0158(14) 0.0151(16) 0.0246(16) -0.0017(13) 0.0016(12) -0.0042(12)
C9 0.0157(13) 0.0181(16) 0.0181(14) 0.0039(13) 0.0093(11) 0.0040(11)
C10 0.0312(19) 0.030(2) 0.0268(18) -0.0066(16) 0.0187(15) 0.0006(15)
C11 0.033(2) 0.053(3) 0.047(3) -0.012(2) 0.027(2) 0.004(2)
C12 0.0228(17) 0.040(2) 0.040(2) 0.0092(19) 0.0200(16) 0.0081(16)
C13 0.0167(14) 0.029(2) 0.0271(17) 0.0049(15) 0.0115(13) 0.0027(13)
C14 0.0162(14) 0.0151(16) 0.0170(14) 0.0016(12) 0.0085(12) 0.0007(11)
C15 0.0312(18) 0.024(2) 0.0181(15) 0.0020(14) 0.0082(14) -0.0036(14)
C16 0.066(3) 0.024(2) 0.033(2) 0.0123(18) 0.015(2) -0.004(2)
C17 0.104(4) 0.026(3) 0.038(2) -0.003(2) 0.031(3) -0.025(3)
C18 0.0237(16) 0.0142(17) 0.0264(16) -0.0010(14) 0.0110(14) -0.0016(13)
C19 0.0157(13) 0.0189(16) 0.0149(13) 0.0013(12) 0.0054(11) 0.0041(11)
C20 0.0162(14) 0.031(2) 0.0201(15) 0.0035(14) 0.0098(12) 0.0093(13)
C21 0.0233(16) 0.027(2) 0.0265(17) 0.0017(15) 0.0140(14) 0.0097(14)
C22 0.0368(19) 0.032(2) 0.0235(16) 0.0077(16) 0.0220(15) 0.0108(16)
C23 0.0180(13) 0.0268(17) 0.0168(13) 0.0029(14) 0.0098(11) 0.0044(14)
C24 0.0116(12) 0.0221(19) 0.0190(14) -0.0003(12) 0.0062(11) 0.0037(10)
C25 0.0179(15) 0.0270(19) 0.0207(15) 0.0009(14) 0.0044(12) -0.0003(13)
C26 0.0229(17) 0.038(2) 0.0281(18) -0.0045(17) 0.0048(15) -0.0095(16)
C27 0.0198(15) 0.043(2) 0.0303(18) 0.001(2) -0.0010(13) -0.0081(17)
C28 0.0180(15) 0.032(2) 0.0137(13) -0.0041(13) 0.0028(12) 0.0030(13)
C29 0.0156(14) 0.0190(16) 0.0119(13) 0.0019(12) 0.0018(11) 0.0037(12)
C30 0.0230(16) 0.0173(17) 0.0247(16) 0.0027(14) 0.0074(13) 0.0062(13)
C31 0.0249(18) 0.0176(18) 0.035(2) 0.0075(16) 0.0050(15) 0.0007(14)
C32 0.038(2) 0.030(2) 0.0316(19) 0.0056(17) 0.0160(17) -0.0017(17)
C33 0.0250(16) 0.031(2) 0.0155(14) -0.0010(14) 0.0071(13) -0.0080(15)
C101 0.0132(13) 0.0198(17) 0.0160(14) 0.0002(13) 0.0039(11) 0.0021(12)
C102 0.0220(15) 0.0165(17) 0.0145(14) -0.0076(13) 0.0054(12) 0.0037(12)
C103 0.0189(13) 0.029(2) 0.0104(12) -0.0055(14) 0.0062(10) 0.0007(14)
C104 0.0151(13) 0.0118(15) 0.0162(13) -0.0034(12) 0.0023(11) -0.0005(11)
C105 0.0157(13) 0.0183(16) 0.0145(13) -0.0047(12) 0.0006(11) -0.0030(11)
C106 0.0105(11) 0.0153(15) 0.0190(13) -0.0042(13) 0.0049(10) -0.0026(11)
C107 0.0162(14) 0.0156(16) 0.0237(16) 0.0008(13) 0.0060(12) -0.0056(12)
C108 0.0133(13) 0.0116(15) 0.0163(13) 0.0003(11) 0.0024(11) 0.0000(11)
C109 0.0130(13) 0.0244(18) 0.0168(14) 0.0034(13) 0.0085(11) 0.0017(12)
C110 0.0156(15) 0.043(2) 0.0296(18) -0.0013(17) 0.0132(14) -0.0009(15)
C111 0.0220(17) 0.044(3) 0.036(2) 0.0056(19) 0.0188(16) 0.0052(16)
C112 0.041(2) 0.047(3) 0.061(3) -0.012(2) 0.041(2) 0.001(2)
C113 0.0308(18) 0.0249(19) 0.0298(18) -0.0022(15) 0.0218(15) 0.0007(14)
C114 0.0120(13) 0.0183(17) 0.0202(15) 0.0047(13) 0.0042(11) 0.0028(11)
C115 0.0285(17) 0.0156(18) 0.0176(14) 0.0016(13) 0.0094(13) 0.0010(14)
C116 0.095(4) 0.021(2) 0.028(2) 0.0028(17) 0.027(2) -0.022(2)
C117 0.068(3) 0.027(2) 0.0247(18) 0.0102(17) 0.0156(19) 0.002(2)
C118 0.0327(18) 0.0204(18) 0.0141(14) 0.0024(13) 0.0052(13) -0.0024(14)
C119 0.0138(12) 0.0207(16) 0.0110(11) -0.0022(11) 0.0040(10) 0.0030(11)
C120 0.0160(14) 0.0274(18) 0.0141(13) 0.0000(13) 0.0059(11) 0.0022(12)
C121 0.0227(16) 0.040(2) 0.0153(14) -0.0015(15) 0.0100(12) 0.0023(15)
C122 0.0247(18) 0.068(3) 0.0184(16) 0.0007(19) 0.0123(14) 0.0182(19)
C123 0.0143(14) 0.033(2) 0.0143(13) -0.0018(14) 0.0040(11) 0.0089(13)
C124 0.0183(14) 0.0156(15) 0.0115(12) -0.0001(11) 0.0025(11) 0.0031(11)
C125 0.0243(16) 0.0150(16) 0.0149(13) -0.0004(12) 0.0012(12) 0.0028(12)
C126 0.0260(17) 0.0148(16) 0.0220(16) 0.0011(13) 0.0006(13) 0.0006(13)
C127 0.0197(15) 0.0209(17) 0.0222(16) 0.0035(14) 0.0049(13) -0.0003(12)
C128 0.0284(17) 0.0173(17) 0.0151(14) 0.0013(12) 0.0060(13) -0.0016(13)
C129 0.0123(12) 0.0189(16) 0.0096(11) -0.0038(12) 0.0023(9) -0.0001(12)
C130 0.0146(14) 0.0192(17) 0.0204(15) 0.0012(13) 0.0036(12) -0.0015(12)
C131 0.0185(16) 0.027(2) 0.0276(18) -0.0089(15) 0.0003(14) -0.0055(14)
C132 0.0193(15) 0.034(2) 0.0177(14) 0.0035(14) 0.0006(12) -0.0072(13)
C133 0.0144(13) 0.0285(19) 0.0123(12) -0.0033(14) 0.0009(10) 0.0019(13)
O1 0.0250(12) 0.0292(15) 0.0319(14) 0.0062(12) 0.0135(11) -0.0008(11)
O2 0.0268(13) 0.0287(15) 0.0338(14) 0.0098(12) 0.0158(11) -0.0010(11)
P1 0.0100(3) 0.0122(4) 0.0124(3) 0.0001(3) 0.0050(3) 0.0003(3)
P2 0.0111(3) 0.0163(4) 0.0102(3) -0.0010(3) 0.0023(3) 0.0021(3)
P3 0.0096(3) 0.0134(4) 0.0110(3) 0.0006(3) 0.0041(3) 0.0006(3)
P4 0.0107(3) 0.0145(4) 0.0079(3) 0.0000(3) 0.0025(2) 0.0026(3)
Ru1 0.01074(9) 0.01178(12) 0.01130(10) -0.00161(9) 0.00442(8) 0.00064(9)
Ru2 0.01051(9) 0.01074(12) 0.00917(9) -0.00066(9) 0.00411(7) 0.00006(9)

loop_
_atom_type_symbol
_atom_type_description
_atom_type_scat_dispersion_real
_atom_type_scat_dispersion_imag
_atom_type_scat_source
C C 0.0033 0.0016 'International Tables Vol C Tables 4.2.6.8 and 6.1.1.4'
H H 0 0 'International Tables Vol C Tables 4.2.6.8 and 6.1.1.4'
O O 0.0106 0.006 'International Tables Vol C Tables 4.2.6.8 and 6.1.1.4'
P P 0.1023 0.0942 'International Tables Vol C Tables 4.2.6.8 and 6.1.1.4'
Ru Ru -1.2594 0.8363 'International Tables Vol C Tables 4.2.6.8 and 6.1.1.4'

loop_
_geom_angle_atom_site_label_1
_geom_angle_atom_site_label_2
_geom_angle_atom_site_label_3
_geom_angle
O1 C1 Ru1 177.4(3)
C3 C2 Ru1 71.5(2)
C2 C3 Ru1 71.88(19)
C5 C4 C8 100.1(3)
C5 C4 P1 107.6(2)
C8 C4 P1 103.5(2)
C6 C5 C4 101.1(2)
C7 C6 C5 108.0(3)
C7 C6 Ru1 72.98(18)
C5 C6 Ru1 115.7(2)
C6 C7 C8 107.4(3)
C6 C7 Ru1 69.01(18)
C8 C7 Ru1 117.3(2)
C7 C8 C4 100.9(3)
C13 C9 C10 103.5(3)
C13 C9 P1 116.0(2)
C10 C9 P1 116.7(2)
C11 C10 C9 104.0(3)
C10 C11 C12 107.1(3)
C13 C12 C11 105.5(3)
C9 C13 C12 103.4(3)
C15 C14 C18 103.5(3)
C15 C14 P1 115.7(2)
C18 C14 P1 114.4(2)
C14 C15 C16 103.4(3)
C17 C16 C15 103.9(3)
C16 C17 C18 106.4(4)
C17 C18 C14 106.1(3)
C23 C19 C20 102.1(2)
C23 C19 P2 118.3(2)
C20 C19 P2 119.9(2)
C21 C20 C19 102.8(3)
C20 C21 C22 105.6(3)
C21 C22 C23 106.7(3)
C19 C23 C22 103.8(3)
C25 C24 C28 103.5(3)
C25 C24 P2 114.6(2)
C28 C24 P2 121.4(2)
C26 C25 C24 102.4(3)
C27 C26 C25 104.3(3)
C26 C27 C28 106.6(3)
C24 C28 C27 105.0(3)
C33 C29 C30 102.4(3)
C33 C29 P2 116.9(2)
C30 C29 P2 119.0(2)
C31 C30 C29 102.6(3)
C30 C31 C32 104.5(3)
C33 C32 C31 106.6(3)
C32 C33 C29 105.5(3)
O2 C101 Ru2 178.3(3)
C103 C102 Ru2 70.89(18)
C102 C103 Ru2 72.11(18)
C108 C104 C105 108.3(3)
C108 C104 Ru2 72.30(18)
C105 C104 Ru2 115.1(2)
C104 C105 C106 100.8(2)
C107 C106 C105 100.4(3)
C107 C106 P3 103.7(2)
C105 C106 P3 107.9(2)
C106 C107 C108 101.8(2)
C104 C108 C107 106.9(3)
C104 C108 Ru2 69.93(18)
C107 C108 Ru2 115.8(2)
C113 C109 C110 102.7(3)
C113 C109 P3 118.0(2)
C110 C109 P3 116.3(2)
C111 C110 C109 103.1(3)
C112 C111 C110 106.5(3)
C113 C112 C111 106.4(3)
C112 C113 C109 104.6(3)
C118 C114 C115 103.3(3)
C118 C114 P3 115.6(3)
C115 C114 P3 114.6(2)
C116 C115 C114 105.2(3)
C117 C116 C115 107.2(3)
C116 C117 C118 104.6(3)
C117 C118 C114 102.2(3)
C120 C119 C123 103.9(2)
C120 C119 P4 116.3(2)
C123 C119 P4 118.4(2)
C121 C120 C119 102.8(2)
C122 C121 C120 103.6(3)
C121 C122 C123 106.3(3)
C122 C123 C119 105.6(2)
C125 C124 C128 105.1(3)
C125 C124 P4 117.5(2)
C128 C124 P4 113.6(2)
C126 C125 C124 102.6(2)
C127 C126 C125 103.9(3)
C126 C127 C128 106.4(3)
C127 C128 C124 105.0(3)
C130 C129 C133 102.6(3)
C130 C129 P4 115.3(2)
C133 C129 P4 120.3(3)
C129 C130 C131 102.8(3)
C132 C131 C130 104.0(3)
C131 C132 C133 107.2(3)
C132 C133 C129 104.1(3)
C14 P1 C4 106.93(14)
C14 P1 C9 102.40(15)
C4 P1 C9 102.17(14)
C14 P1 Ru1 124.95(11)
C4 P1 Ru1 98.22(10)
C9 P1 Ru1 119.19(10)
C19 P2 C24 109.35(14)
C19 P2 C29 98.50(14)
C24 P2 C29 99.47(14)
C19 P2 Ru1 115.25(10)
C24 P2 Ru1 111.77(10)
C29 P2 Ru1 120.70(10)
C114 P3 C106 108.20(15)
C114 P3 C109 103.04(15)
C106 P3 C109 101.90(15)
C114 P3 Ru2 122.94(10)
C106 P3 Ru2 97.78(10)
C109 P3 Ru2 120.30(10)
C124 P4 C129 101.10(15)
C124 P4 C119 104.54(15)
C129 P4 C119 101.77(13)
C124 P4 Ru2 121.13(11)
C129 P4 Ru2 111.52(10)
C119 P4 Ru2 114.37(9)
C1 Ru1 C6 98.60(14)
C1 Ru1 C7 136.52(14)
C6 Ru1 C7 38.01(12)
C1 Ru1 C3 123.34(15)
C6 Ru1 C3 138.05(14)
C7 Ru1 C3 100.06(14)
C1 Ru1 C2 87.03(15)
C6 Ru1 C2 171.87(13)
C7 Ru1 C2 135.75(13)
C3 Ru1 C2 36.63(15)
C1 Ru1 P1 94.92(10)
C6 Ru1 P1 82.05(9)
C7 Ru1 P1 79.30(8)
C3 Ru1 P1 92.75(8)
C2 Ru1 P1 91.67(9)
C1 Ru1 P2 93.04(10)
C6 Ru1 P2 89.77(9)
C7 Ru1 P2 90.05(8)
C3 Ru1 P2 88.76(9)
C2 Ru1 P2 95.81(9)
P1 Ru1 P2 169.35(3)
C101 Ru2 C104 100.10(13)
C101 Ru2 C103 127.92(15)
C104 Ru2 C103 131.98(14)
C101 Ru2 C108 137.81(13)
C104 Ru2 C108 37.76(11)
C103 Ru2 C108 94.24(13)
C101 Ru2 C102 91.38(14)
C104 Ru2 C102 166.86(12)
C103 Ru2 C102 37.00(14)
C108 Ru2 C102 130.23(13)
C101 Ru2 P3 95.13(10)
C104 Ru2 P3 82.08(8)
C103 Ru2 P3 92.38(8)
C108 Ru2 P3 79.89(8)
C102 Ru2 P3 90.61(8)
C101 Ru2 P4 88.32(10)
C104 Ru2 P4 92.11(8)
C103 Ru2 P4 89.66(8)
C108 Ru2 P4 93.99(8)
C102 Ru2 P4 94.61(8)
P3 Ru2 P4 173.67(3)

loop_
_geom_bond_atom_site_label_1
_geom_bond_atom_site_label_2
_geom_bond_distance
C1 O1 1.142(4)
C1 Ru1 1.898(4)
C2 C3 1.399(6)
C2 Ru1 2.229(3)
C3 Ru1 2.223(3)
C4 C5 1.538(4)
C4 C8 1.540(5)
C4 P1 1.848(3)
C5 C6 1.527(4)
C6 C7 1.427(5)
C6 Ru1 2.164(3)
C7 C8 1.530(4)
C7 Ru1 2.216(3)
C9 C13 1.531(4)
C9 C10 1.536(5)
C9 P1 1.862(3)
C10 C11 1.521(5)
C11 C12 1.546(6)
C12 C13 1.539(5)
C14 C15 1.524(5)
C14 C18 1.557(5)
C14 P1 1.843(3)
C15 C16 1.526(6)
C16 C17 1.524(6)
C17 C18 1.530(6)
C19 C23 1.539(4)
C19 C20 1.549(4)
C19 P2 1.853(3)
C20 C21 1.520(5)
C21 C22 1.527(5)
C22 C23 1.554(4)
C24 C25 1.542(5)
C24 C28 1.545(4)
C24 P2 1.859(3)
C25 C26 1.523(5)
C26 C27 1.523(6)
C27 C28 1.552(5)
C29 C33 1.546(4)
C29 C30 1.554(5)
C29 P2 1.868(3)
C30 C31 1.526(5)
C31 C32 1.545(5)
C32 C33 1.541(6)
C101 O2 1.155(4)
C101 Ru2 1.886(3)
C102 C103 1.406(5)
C102 Ru2 2.223(3)
C103 Ru2 2.208(3)
C104 C108 1.428(4)
C104 C105 1.526(4)
C104 Ru2 2.190(3)
C105 C106 1.535(4)
C106 C107 1.520(5)
C106 P3 1.849(3)
C107 C108 1.523(4)
C108 Ru2 2.222(3)
C109 C113 1.539(5)
C109 C110 1.543(4)
C109 P3 1.856(3)
C110 C111 1.537(5)
C111 C112 1.537(6)
C112 C113 1.529(5)
C114 C118 1.541(5)
C114 C115 1.554(5)
C114 P3 1.848(4)
C115 C116 1.523(5)
C116 C117 1.476(6)
C117 C118 1.509(6)
C119 C120 1.541(4)
C119 C123 1.560(4)
C119 P4 1.866(3)
C120 C121 1.532(4)
C121 C122 1.511(5)
C122 C123 1.546(5)
C124 C125 1.539(4)
C124 C128 1.563(4)
C124 P4 1.854(3)
C125 C126 1.533(5)
C126 C127 1.526(5)
C127 C128 1.555(5)
C129 C130 1.524(5)
C129 C133 1.553(4)
C129 P4 1.864(3)
C130 C131 1.537(5)
C131 C132 1.528(5)
C132 C133 1.550(5)
P1 Ru1 2.3299(8)
P2 Ru1 2.3932(8)
P3 Ru2 2.3292(8)
P4 Ru2 2.4011(8)
